data_4088891
loop_
_publ_author_name
'Coe, Benjamin J.'
'Foxon, Simon P.'
'Pilkington, Rachel A.'
'S\'anchez, Sergio'
'Whittaker, Daniel'
'Clays, Koen'
'Van Steerteghem, Nick'
'Brunschwig, Bruce S.'

_publ_section_title
;
 Rhenium(I) Tricarbonyl Complexes with Peripheral N-Coordination Sites: A
 Foundation for Heterotrimetallic Nonlinear Optical Chromophores
;
_journal_issue 17
_journal_name_full Organometallics
_journal_page_first 3014
_journal_paper_doi 10.1021/acs.organomet.6b00536
_journal_volume 35
_journal_year 2016
_chemical_formula_moiety 'C17 H9 N5 O3 Re, C F3 O3 S, C7 H8'
_chemical_formula_sum 'C25 H17 F3 N5 O6 Re S'
_chemical_formula_weight 758.70
_space_group_crystal_system triclinic
_space_group_IT_number 2
_space_group_name_Hall '-P 1'
_space_group_name_H-M_alt 'P -1'
_atom_sites_solution_hydrogens geom
_atom_sites_solution_primary iterative
_atom_sites_solution_secondary difmap
_audit_creation_date 2016-06-20
_audit_creation_method
;
Olex2 1.2
(compiled 2016.02.19 svn.r3266 for OlexSys, GUI svn.r5155)
;
_cell_angle_alpha 70.788(5)
_cell_angle_beta 80.269(4)
_cell_angle_gamma 76.658(4)
_cell_formula_units_Z 2
_cell_length_a 9.8664(5)
_cell_length_b 10.8251(6)
_cell_length_c 13.6341(7)
_cell_measurement_reflns_used 4793
_cell_measurement_temperature 100
_cell_measurement_theta_max 28.6620
_cell_measurement_theta_min 2.9400
_cell_volume 1331.09(13)
_computing_cell_refinement
;
CrysAlisPro, Agilent Technologies,
Version 1.171.36.28a (release 18-03-2013 CrysAlis171 .NET)
(compiled Mar 18 2013,11:47:30)
;
_computing_data_collection
;
CrysAlisPro, Agilent Technologies,
Version 1.171.36.28a (release 18-03-2013 CrysAlis171 .NET)
(compiled Mar 18 2013,11:47:30)
;
_computing_data_reduction
;
CrysAlisPro, Agilent Technologies,
Version 1.171.36.28a (release 18-03-2013 CrysAlis171 .NET)
(compiled Mar 18 2013,11:47:30)
;
_computing_molecular_graphics 'Olex2 (Dolomanov et al., 2009)'
_computing_publication_material 'Olex2 (Dolomanov et al., 2009)'
_computing_structure_refinement 'XL (Sheldrick, 2008)'
_computing_structure_solution
;
Superflip (Palatinus & Chapuis, 2007;Palatinus & van der Lee, 2008;
Palatinus et al., 2012)
;
_diffrn_ambient_temperature 100
_diffrn_detector_area_resol_mean 8.3367
_diffrn_measured_fraction_theta_full 0.997
_diffrn_measured_fraction_theta_max 0.997
_diffrn_measurement_details
;
#__ type_ start__ end____ width___ exp.time_
  1 omega  -55.00   32.00   1.0000   22.9100
omega____ theta____ kappa____ phi______ frames
    -      -21.7931   77.0000 -150.0000 87

#__ type_ start__ end____ width___ exp.time_
  2 omega  -12.00  104.00   1.0000   22.9100
omega____ theta____ kappa____ phi______ frames
    -       23.1993   77.0000   60.0000 116

#__ type_ start__ end____ width___ exp.time_
  3 omega    2.00   42.00   1.0000   22.9100
omega____ theta____ kappa____ phi______ frames
    -       23.1993   77.0000  150.0000 40

#__ type_ start__ end____ width___ exp.time_
  4 omega   82.00  117.00   1.0000   22.9100
omega____ theta____ kappa____ phi______ frames
    -       23.1993   77.0000  150.0000 35

#__ type_ start__ end____ width___ exp.time_
  5 omega    0.00  120.00   1.0000   22.9100
omega____ theta____ kappa____ phi______ frames
    -       23.1993   77.0000  -60.0000 120
;
_diffrn_measurement_device_type 'Xcalibur, Sapphire2, large Be window'
_diffrn_measurement_method '\w scans'
_diffrn_orient_matrix_UB_11 0.0469329000
_diffrn_orient_matrix_UB_12 0.0089229000
_diffrn_orient_matrix_UB_13 -0.0462414000
_diffrn_orient_matrix_UB_21 0.0572182000
_diffrn_orient_matrix_UB_22 -0.0314101000
_diffrn_orient_matrix_UB_23 0.0303304000
_diffrn_orient_matrix_UB_31 -0.0062419000
_diffrn_orient_matrix_UB_32 -0.0626518000
_diffrn_orient_matrix_UB_33 -0.0029040000
_diffrn_radiation_monochromator graphite
_diffrn_radiation_type MoK\a
_diffrn_radiation_wavelength 0.71073
_diffrn_reflns_av_R_equivalents 0.0389
_diffrn_reflns_av_unetI/netI 0.0686
_diffrn_reflns_limit_h_max 12
_diffrn_reflns_limit_h_min -12
_diffrn_reflns_limit_k_max 13
_diffrn_reflns_limit_k_min -13
_diffrn_reflns_limit_l_max 17
_diffrn_reflns_limit_l_min -17
_diffrn_reflns_number 9086
_diffrn_reflns_theta_full 26.73
_diffrn_reflns_theta_max 26.73
_diffrn_reflns_theta_min 2.93
_diffrn_source 'Enhance (Mo) X-ray Source'
_exptl_absorpt_coefficient_mu 4.715
_exptl_absorpt_correction_T_max 1.00000
_exptl_absorpt_correction_T_min 0.36663
_exptl_absorpt_correction_type multi-scan
_exptl_absorpt_process_details
;
CrysAlisPro, Agilent Technologies,
Version 1.171.36.28a (release 18-03-2013 CrysAlis171 .NET)
(compiled Mar 18 2013,11:47:30)
Empirical absorption correction using spherical harmonics,
 implemented in SCALE3 ABSPACK scaling algorithm.
;
_exptl_crystal_colour 'clear yellow'
_exptl_crystal_colour_lustre clear
_exptl_crystal_colour_primary yellow
_exptl_crystal_density_diffrn 1.893
_exptl_crystal_density_method 'not measured'
_exptl_crystal_description plate
_exptl_crystal_F_000 736
_exptl_crystal_size_max 0.4
_exptl_crystal_size_mid 0.2
_exptl_crystal_size_min 0.05
_refine_diff_density_max 2.122
_refine_diff_density_min -2.195
_refine_diff_density_rms 0.169
_refine_ls_extinction_method none
_refine_ls_goodness_of_fit_ref 1.080
_refine_ls_hydrogen_treatment constr
_refine_ls_matrix_type full
_refine_ls_number_parameters 358
_refine_ls_number_reflns 5640
_refine_ls_number_restraints 12
_refine_ls_restrained_S_all 1.081
_refine_ls_R_factor_all 0.0441
_refine_ls_R_factor_gt 0.0381
_refine_ls_shift/su_max 0.001
_refine_ls_shift/su_mean 0.000
_refine_ls_structure_factor_coef Fsqd
_refine_ls_weighting_details 'calc w=1/[\s^2^(Fo^2^)+(0.0285P)^2^+0.3276P] where P=(Fo^2^+2Fc^2^)/3'
_refine_ls_weighting_scheme calc
_refine_ls_wR_factor_gt 0.0808
_refine_ls_wR_factor_ref 0.0865
_reflns_number_gt 5103
_reflns_number_total 5640
_reflns_threshold_expression >2sigma(I)
_cod_data_source_file om6b00536_si_002.cif
_cod_data_source_block 2.PhMe
_cod_original_cell_volume 1331.09(12)
_cod_database_code 4088891
_chemical_oxdiff_formula 'Re C20 N5 O3 F3 S1'
_reflns_odcompleteness_completeness 99.68
_reflns_odcompleteness_iscentric 1
_reflns_odcompleteness_theta 26.67
_olex2_refinement_description
;
1. Fixed Uiso
 At 1.2 times of:
  All C(H) groups
 At 1.5 times of:
  All C(H,H,H) groups
2. Uiso/Uaniso restraints and constraints
Uanis(N5) \\sim Ueq, Uanis(C16) \\sim Ueq: with sigma of 0.006 and sigma for
terminal atoms of 0.012
Uanis(C13) = Uanis(C14) = Uanis(C15)
3.a Me refined with riding coordinates:
 C17(H17A,H17B,H17C), C19(H19A,H19B,H19C)
3.b Aromatic/amide H refined with riding coordinates:
 C10(H10), C23(H23), C22(H22), C9(H9), C25(H25), C1(H1), C2(H2), C24(H24),
 C21(H21), C7(H7), C4(H4)
;
_olex2_submission_special_instructions 'No special instructions were received'

loop_
_space_group_symop_id
_space_group_symop_operation_xyz
1 'x, y, z'
2 '-x, -y, -z'

loop_
_atom_site_label
_atom_site_type_symbol
_atom_site_fract_x
_atom_site_fract_y
_atom_site_fract_z
_atom_site_U_iso_or_equiv
_atom_site_adp_type
_atom_site_occupancy
_atom_site_calc_flag
_atom_site_refinement_flags_posn
_atom_site_refinement_flags_adp
Re1 Re 0.28897(2) 0.503017(19) 0.225569(15) 0.01641(8) Uani 1 d . .
S1 S 0.28506(15) 0.30949(13) 0.64197(11) 0.0236(3) Uani 1 d . .
F3 F 0.2452(4) 0.1698(3) 0.8386(2) 0.0346(8) Uani 1 d . .
F1 F 0.2496(5) 0.3737(3) 0.8152(3) 0.0481(11) Uani 1 d . .
F2 F 0.4398(4) 0.2385(5) 0.7970(3) 0.0594(13) Uani 1 d . .
N2 N 0.2952(4) 0.3321(4) 0.1740(3) 0.0169(9) Uani 1 d . .
O1 O 0.5076(4) 0.6124(4) 0.0479(3) 0.0233(8) Uani 1 d . .
O3 O 0.2993(4) 0.7164(4) 0.3257(3) 0.0251(9) Uani 1 d . .
O4 O 0.3520(5) 0.1872(4) 0.6207(3) 0.0457(13) Uani 1 d . .
O5 O 0.3551(4) 0.4198(4) 0.5909(3) 0.0312(10) Uani 1 d . .
N1 N 0.4405(4) 0.3458(4) 0.3139(3) 0.0145(9) Uani 1 d . .
O6 O 0.1350(4) 0.3429(5) 0.6408(3) 0.0416(12) Uani 1 d . .
C13 C 0.4250(5) 0.5738(5) 0.1135(4) 0.0188(6) Uani 1 d . .
C14 C 0.1409(5) 0.6253(5) 0.1485(4) 0.0188(6) Uani 1 d . .
O2 O 0.0509(4) 0.6952(4) 0.1025(3) 0.0366(11) Uani 1 d . .
C15 C 0.2945(5) 0.6380(5) 0.2868(4) 0.0188(6) Uani 1 d . .
N5 N 0.1388(4) 0.4204(5) 0.3460(3) 0.0183(9) Uani 1 d . U
C10 C 0.2162(5) 0.3317(5) 0.1032(4) 0.0206(11) Uani 1 d . .
H10 H 0.1522 0.4107 0.0739 0.025 Uiso 1 calc R .
C23 C -0.2241(6) 0.3418(6) 0.1574(4) 0.0258(13) Uani 1 d . .
H23 H -0.2790 0.4284 0.1336 0.031 Uiso 1 calc R .
N3 N 0.7986(5) -0.0586(5) 0.5390(4) 0.0334(12) Uani 1 d . .
N4 N 0.3371(6) -0.0947(5) 0.0477(4) 0.0396(14) Uani 1 d . .
C22 C -0.1302(6) 0.3147(6) 0.2303(4) 0.0240(12) Uani 1 d . .
H22 H -0.1200 0.3834 0.2559 0.029 Uiso 1 calc R .
C17 C -0.0590(5) 0.3319(6) 0.4862(4) 0.0237(12) Uani 1 d . .
H17A H -0.1373 0.3315 0.4507 0.036 Uiso 1 calc R .
H17B H -0.0906 0.3911 0.5300 0.036 Uiso 1 calc R .
H17C H -0.0249 0.2414 0.5300 0.036 Uiso 1 calc R .
C20 C -0.0629(6) 0.0860(5) 0.2295(4) 0.0239(12) Uani 1 d . .
C9 C 0.2233(6) 0.2213(5) 0.0706(4) 0.0218(12) Uani 1 d . .
H9 H 0.1648 0.2241 0.0210 0.026 Uiso 1 calc R .
C25 C -0.1576(6) 0.1164(6) 0.1549(4) 0.0269(13) Uani 1 d . .
H25 H -0.1672 0.0487 0.1278 0.032 Uiso 1 calc R .
C1 C 0.5074(5) 0.3607(5) 0.3863(4) 0.0189(11) Uani 1 d . .
H1 H 0.4909 0.4455 0.3971 0.023 Uiso 1 calc R .
C6 C 0.3862(5) 0.2186(5) 0.2174(4) 0.0173(11) Uani 1 d . .
C2 C 0.5996(5) 0.2572(5) 0.4458(4) 0.0188(11) Uani 1 d . .
H2 H 0.6432 0.2696 0.4980 0.023 Uiso 1 calc R .
C8 C 0.3179(6) 0.1076(5) 0.1124(4) 0.0214(12) Uani 1 d . .
C11 C 0.7231(6) 0.0256(5) 0.4885(4) 0.0222(12) Uani 1 d . .
C5 C 0.4664(5) 0.2256(5) 0.2965(4) 0.0166(11) Uani 1 d . .
C3 C 0.6265(5) 0.1347(5) 0.4271(4) 0.0185(11) Uani 1 d . .
C24 C -0.2369(6) 0.2419(6) 0.1202(4) 0.0280(13) Uani 1 d . .
H24 H -0.3008 0.2597 0.0701 0.034 Uiso 1 calc R .
C21 C -0.0510(6) 0.1881(6) 0.2660(4) 0.0249(12) Uani 1 d . .
H21 H 0.0124 0.1710 0.3162 0.030 Uiso 1 calc R .
C16 C 0.0545(5) 0.3794(5) 0.4083(4) 0.0187(11) Uani 1 d . U
C12 C 0.3312(7) -0.0068(6) 0.0767(5) 0.0313(14) Uani 1 d . .
C19 C 0.0200(7) -0.0516(6) 0.2670(6) 0.0457(18) Uani 1 d . .
H19A H -0.0438 -0.1144 0.2995 0.069 Uiso 1 calc R .
H19B H 0.0805 -0.0550 0.3183 0.069 Uiso 1 calc R .
H19C H 0.0779 -0.0757 0.2077 0.069 Uiso 1 calc R .
C7 C 0.4006(6) 0.1052(5) 0.1865(4) 0.0227(12) Uani 1 d . .
H7 H 0.4660 0.0272 0.2158 0.027 Uiso 1 calc R .
C18 C 0.3064(6) 0.2721(6) 0.7795(4) 0.0250(12) Uani 1 d . .
C4 C 0.5589(5) 0.1180(5) 0.3528(4) 0.0181(11) Uani 1 d . .
H4 H 0.5752 0.0341 0.3404 0.022 Uiso 1 calc R .

loop_
_atom_site_aniso_label
_atom_site_aniso_U_11
_atom_site_aniso_U_22
_atom_site_aniso_U_33
_atom_site_aniso_U_23
_atom_site_aniso_U_13
_atom_site_aniso_U_12
Re1 0.01583(12) 0.01576(12) 0.01785(13) -0.00502(9) -0.00069(8) -0.00421(9)
S1 0.0318(8) 0.0196(7) 0.0229(7) -0.0067(5) -0.0013(6) -0.0124(6)
F3 0.050(2) 0.0256(18) 0.0282(19) -0.0024(14) 0.0003(16) -0.0188(17)
F1 0.091(3) 0.0264(19) 0.029(2) -0.0122(16) -0.0004(19) -0.013(2)
F2 0.033(2) 0.086(3) 0.052(3) 0.003(2) -0.0206(19) -0.019(2)
N2 0.016(2) 0.016(2) 0.018(2) -0.0028(17) -0.0022(17) -0.0057(19)
O1 0.019(2) 0.026(2) 0.021(2) -0.0050(16) 0.0014(16) -0.0032(17)
O3 0.027(2) 0.020(2) 0.031(2) -0.0127(17) 0.0000(17) -0.0048(17)
O4 0.075(4) 0.023(2) 0.040(3) -0.018(2) 0.017(2) -0.014(2)
O5 0.040(2) 0.024(2) 0.032(2) -0.0062(17) 0.0052(18) -0.019(2)
N1 0.015(2) 0.016(2) 0.013(2) -0.0021(16) 0.0003(16) -0.0079(18)
O6 0.033(2) 0.053(3) 0.034(3) 0.005(2) -0.0143(19) -0.019(2)
C13 0.0131(14) 0.0157(15) 0.0232(16) -0.0048(12) -0.0002(12) 0.0028(12)
C14 0.0131(14) 0.0157(15) 0.0232(16) -0.0048(12) -0.0002(12) 0.0028(12)
O2 0.029(2) 0.041(3) 0.032(2) -0.0053(19) -0.0027(18) 0.001(2)
C15 0.0131(14) 0.0157(15) 0.0232(16) -0.0048(12) -0.0002(12) 0.0028(12)
N5 0.0073(19) 0.038(2) 0.015(2) -0.0167(18) 0.0058(16) -0.0073(19)
C10 0.019(3) 0.022(3) 0.018(3) -0.002(2) -0.001(2) -0.005(2)
C23 0.028(3) 0.023(3) 0.022(3) -0.001(2) -0.008(2) -0.002(3)
N3 0.035(3) 0.028(3) 0.038(3) -0.007(2) -0.016(2) -0.002(2)
N4 0.052(4) 0.029(3) 0.045(3) -0.018(3) -0.025(3) 0.002(3)
C22 0.024(3) 0.025(3) 0.024(3) -0.005(2) -0.008(2) -0.004(2)
C17 0.021(3) 0.031(3) 0.021(3) -0.006(2) 0.000(2) -0.013(3)
C20 0.022(3) 0.019(3) 0.024(3) 0.004(2) 0.000(2) -0.008(2)
C9 0.025(3) 0.028(3) 0.017(3) -0.007(2) -0.005(2) -0.012(3)
C25 0.034(3) 0.026(3) 0.024(3) -0.007(2) 0.000(2) -0.015(3)
C1 0.023(3) 0.017(3) 0.018(3) -0.003(2) 0.000(2) -0.011(2)
C6 0.020(3) 0.020(3) 0.014(3) -0.005(2) -0.001(2) -0.008(2)
C2 0.018(3) 0.024(3) 0.018(3) -0.009(2) -0.001(2) -0.009(2)
C8 0.026(3) 0.021(3) 0.021(3) -0.008(2) -0.003(2) -0.009(2)
C11 0.022(3) 0.022(3) 0.025(3) -0.009(2) -0.004(2) -0.006(2)
C5 0.016(3) 0.019(3) 0.018(3) -0.008(2) 0.000(2) -0.008(2)
C3 0.013(2) 0.016(3) 0.022(3) -0.003(2) 0.000(2) -0.001(2)
C24 0.031(3) 0.031(3) 0.020(3) 0.000(2) -0.010(2) -0.008(3)
C21 0.023(3) 0.032(3) 0.021(3) -0.005(2) -0.012(2) -0.002(3)
C16 0.019(2) 0.023(3) 0.017(2) -0.010(2) -0.008(2) 0.000(2)
C12 0.038(4) 0.027(3) 0.034(4) -0.010(3) -0.017(3) -0.005(3)
C19 0.047(4) 0.024(3) 0.058(5) -0.002(3) -0.006(3) -0.008(3)
C7 0.029(3) 0.018(3) 0.021(3) -0.004(2) -0.009(2) -0.004(2)
C18 0.027(3) 0.022(3) 0.027(3) -0.005(2) -0.006(2) -0.008(3)
C4 0.022(3) 0.016(2) 0.018(3) -0.004(2) -0.003(2) -0.008(2)

loop_
_atom_type_symbol
_atom_type_description
_atom_type_scat_dispersion_real
_atom_type_scat_dispersion_imag
_atom_type_scat_source
C C 0.0033 0.0016 'International Tables Vol C Tables 4.2.6.8 and 6.1.1.4'
H H 0.0000 0.0000 'International Tables Vol C Tables 4.2.6.8 and 6.1.1.4'
F F 0.0171 0.0103 'International Tables Vol C Tables 4.2.6.8 and 6.1.1.4'
N N 0.0061 0.0033 'International Tables Vol C Tables 4.2.6.8 and 6.1.1.4'
O O 0.0106 0.0060 'International Tables Vol C Tables 4.2.6.8 and 6.1.1.4'
Re Re -1.0185 7.2310 'International Tables Vol C Tables 4.2.6.8 and 6.1.1.4'
S S 0.1246 0.1234 'International Tables Vol C Tables 4.2.6.8 and 6.1.1.4'

loop_
_geom_angle_atom_site_label_1
_geom_angle_atom_site_label_2
_geom_angle_atom_site_label_3
_geom_angle
N1 Re1 N2 74.85(15)
C13 Re1 N2 93.35(19)
C13 Re1 N1 94.86(18)
C13 Re1 N5 177.97(19)
C14 Re1 N2 99.12(19)
C14 Re1 N1 172.61(18)
C14 Re1 C13 89.7(2)
C14 Re1 N5 90.21(19)
C15 Re1 N2 172.55(18)
C15 Re1 N1 98.08(19)
C15 Re1 C13 89.5(2)
C15 Re1 C14 87.8(2)
C15 Re1 N5 92.47(19)
N5 Re1 N2 84.66(16)
N5 Re1 N1 85.03(16)
O4 S1 O5 115.2(3)
O4 S1 O6 115.8(3)
O4 S1 C18 102.7(3)
O5 S1 O6 114.2(3)
O5 S1 C18 103.9(3)
O6 S1 C18 102.7(3)
C10 N2 Re1 124.4(3)
C10 N2 C6 118.8(4)
C6 N2 Re1 116.8(3)
C1 N1 Re1 123.2(3)
C1 N1 C5 118.9(4)
C5 N1 Re1 117.8(3)
O1 C13 Re1 178.2(4)
O2 C14 Re1 178.0(5)
O3 C15 Re1 178.2(5)
C16 N5 Re1 177.3(4)
N2 C10 H10 118.4
N2 C10 C9 123.3(5)
C9 C10 H10 118.4
C22 C23 H23 120.4
C24 C23 H23 120.4
C24 C23 C22 119.3(5)
C23 C22 H22 119.8
C21 C22 C23 120.5(5)
C21 C22 H22 119.8
H17A C17 H17B 109.5
H17A C17 H17C 109.5
H17B C17 H17C 109.5
C16 C17 H17A 109.5
C16 C17 H17B 109.5
C16 C17 H17C 109.5
C25 C20 C19 120.3(6)
C21 C20 C25 117.4(5)
C21 C20 C19 122.4(5)
C10 C9 H9 121.0
C8 C9 C10 118.0(5)
C8 C9 H9 121.0
C20 C25 H25 119.3
C24 C25 C20 121.5(5)
C24 C25 H25 119.3
N1 C1 H1 118.7
N1 C1 C2 122.6(5)
C2 C1 H1 118.7
N2 C6 C5 115.7(4)
N2 C6 C7 120.8(5)
C7 C6 C5 123.6(5)
C1 C2 H2 120.9
C1 C2 C3 118.2(5)
C3 C2 H2 120.9
C9 C8 C12 119.0(5)
C9 C8 C7 119.9(5)
C7 C8 C12 121.1(5)
N3 C11 C3 178.1(6)
N1 C5 C6 114.8(4)
N1 C5 C4 121.3(5)
C4 C5 C6 123.8(5)
C2 C3 C11 118.9(5)
C4 C3 C2 119.8(5)
C4 C3 C11 121.3(5)
C23 C24 C25 120.4(5)
C23 C24 H24 119.8
C25 C24 H24 119.8
C22 C21 H21 119.5
C20 C21 C22 121.1(5)
C20 C21 H21 119.5
N5 C16 C17 177.4(6)
N4 C12 C8 177.7(7)
C20 C19 H19A 109.5
C20 C19 H19B 109.5
C20 C19 H19C 109.5
H19A C19 H19B 109.5
H19A C19 H19C 109.5
H19B C19 H19C 109.5
C6 C7 H7 120.4
C8 C7 C6 119.3(5)
C8 C7 H7 120.4
F3 C18 S1 111.2(4)
F1 C18 S1 112.2(4)
F1 C18 F3 106.8(4)
F1 C18 F2 107.6(5)
F2 C18 S1 111.9(4)
F2 C18 F3 106.8(5)
C5 C4 H4 120.5
C3 C4 C5 119.1(5)
C3 C4 H4 120.5

loop_
_geom_bond_atom_site_label_1
_geom_bond_atom_site_label_2
_geom_bond_distance
Re1 N2 2.171(4)
Re1 N1 2.160(4)
Re1 C13 1.932(5)
Re1 C14 1.923(5)
Re1 C15 1.921(5)
Re1 N5 2.125(4)
S1 O4 1.434(4)
S1 O5 1.435(4)
S1 O6 1.442(4)
S1 C18 1.822(6)
F3 C18 1.340(6)
F1 C18 1.318(6)
F2 C18 1.323(6)
N2 C10 1.341(7)
N2 C6 1.364(6)
O1 C13 1.142(6)
O3 C15 1.152(6)
N1 C1 1.345(6)
N1 C5 1.359(6)
C14 O2 1.149(6)
N5 C16 1.137(6)
C10 H10 0.9500
C10 C9 1.389(7)
C23 H23 0.9500
C23 C22 1.388(8)
C23 C24 1.374(8)
N3 C11 1.143(7)
N4 C12 1.131(7)
C22 H22 0.9500
C22 C21 1.386(7)
C17 H17A 0.9800
C17 H17B 0.9800
C17 H17C 0.9800
C17 C16 1.467(7)
C20 C25 1.407(8)
C20 C21 1.386(8)
C20 C19 1.492(8)
C9 H9 0.9500
C9 C8 1.377(7)
C25 H25 0.9500
C25 C24 1.376(8)
C1 H1 0.9500
C1 C2 1.386(7)
C6 C5 1.471(7)
C6 C7 1.393(7)
C2 H2 0.9500
C2 C3 1.389(7)
C8 C12 1.445(8)
C8 C7 1.393(7)
C11 C3 1.450(7)
C5 C4 1.392(7)
C3 C4 1.382(7)
C24 H24 0.9500
C21 H21 0.9500
C19 H19A 0.9800
C19 H19B 0.9800
C19 H19C 0.9800
C7 H7 0.9500
C4 H4 0.9500

loop_
_geom_torsion_atom_site_label_1
_geom_torsion_atom_site_label_2
_geom_torsion_atom_site_label_3
_geom_torsion_atom_site_label_4
_geom_torsion
Re1 N2 C10 C9 179.2(4)
Re1 N2 C6 C5 1.6(5)
Re1 N2 C6 C7 -177.9(4)
Re1 N1 C1 C2 176.9(4)
Re1 N1 C5 C6 0.3(5)
Re1 N1 C5 C4 -177.7(4)
Re1 N5 C16 C17 -14(20)
N2 Re1 N1 C1 -178.1(4)
N2 Re1 N1 C5 0.4(3)
N2 Re1 C13 O1 -50(16)
N2 Re1 C14 O2 27(14)
N2 Re1 C15 O3 0(16)
N2 Re1 N5 C16 -97(9)
N2 C10 C9 C8 -0.9(8)
N2 C6 C5 N1 -1.3(6)
N2 C6 C5 C4 176.7(4)
N2 C6 C7 C8 -1.7(8)
O4 S1 C18 F3 -59.9(4)
O4 S1 C18 F1 -179.5(4)
O4 S1 C18 F2 59.5(5)
O5 S1 C18 F3 179.8(4)
O5 S1 C18 F1 60.3(5)
O5 S1 C18 F2 -60.8(5)
N1 Re1 N2 C10 178.9(4)
N1 Re1 N2 C6 -1.1(3)
N1 Re1 C13 O1 25(16)
N1 Re1 C14 O2 -8(15)
N1 Re1 C15 O3 -18(15)
N1 Re1 N5 C16 -173(9)
N1 C1 C2 C3 2.1(7)
N1 C5 C4 C3 -0.7(7)
O6 S1 C18 F3 60.6(4)
O6 S1 C18 F1 -58.9(5)
O6 S1 C18 F2 180.0(4)
C13 Re1 N2 C10 -87.0(4)
C13 Re1 N2 C6 93.0(4)
C13 Re1 N1 C1 89.7(4)
C13 Re1 N1 C5 -91.8(4)
C13 Re1 C14 O2 120(14)
C13 Re1 C15 O3 -113(15)
C13 Re1 N5 C16 -86(11)
C14 Re1 N2 C10 3.3(4)
C14 Re1 N2 C6 -176.7(4)
C14 Re1 N1 C1 -142.3(13)
C14 Re1 N1 C5 36.2(15)
C14 Re1 C13 O1 -149(16)
C14 Re1 C15 O3 157(15)
C14 Re1 N5 C16 2(9)
C15 Re1 N2 C10 160.3(12)
C15 Re1 N2 C6 -19.7(15)
C15 Re1 N1 C1 -0.5(4)
C15 Re1 N1 C5 178.0(4)
C15 Re1 C13 O1 123(16)
C15 Re1 C14 O2 -150(14)
C15 Re1 N5 C16 90(9)
N5 Re1 N2 C10 92.6(4)
N5 Re1 N2 C6 -87.4(3)
N5 Re1 N1 C1 -92.3(4)
N5 Re1 N1 C5 86.2(4)
N5 Re1 C13 O1 -62(18)
N5 Re1 C14 O2 -58(14)
N5 Re1 C15 O3 67(15)
C10 N2 C6 C5 -178.4(4)
C10 N2 C6 C7 2.1(7)
C10 C9 C8 C12 -177.6(5)
C10 C9 C8 C7 1.3(8)
C23 C22 C21 C20 0.4(9)
N3 C11 C3 C2 21(18)
N3 C11 C3 C4 -157(17)
C22 C23 C24 C25 0.2(9)
C20 C25 C24 C23 0.6(9)
C9 C8 C12 N4 -22(18)
C9 C8 C7 C6 -0.1(8)
C25 C20 C21 C22 0.3(8)
C1 N1 C5 C6 178.9(4)
C1 N1 C5 C4 0.9(7)
C1 C2 C3 C11 179.8(5)
C1 C2 C3 C4 -1.8(7)
C6 N2 C10 C9 -0.8(7)
C6 C5 C4 C3 -178.5(5)
C2 C3 C4 C5 1.2(7)
C11 C3 C4 C5 179.5(5)
C5 N1 C1 C2 -1.6(7)
C5 C6 C7 C8 178.8(5)
C24 C23 C22 C21 -0.7(9)
C21 C20 C25 C24 -0.8(8)
C12 C8 C7 C6 178.8(5)
C19 C20 C25 C24 179.0(5)
C19 C20 C21 C22 -179.5(5)
C7 C6 C5 N1 178.3(5)
C7 C6 C5 C4 -3.8(8)
C7 C8 C12 N4 159(17)
